data_7128057
loop_
_publ_author_name
'Coletta, Marco'
'Tziotzi, Thomais G.'
'Gray, Mark'
'Nichol, Gary S.'
'Singh, Mukesh K.'
'Milios, Constantinos J.'
'Brechin, Euan K.'

_publ_section_title
;
 A [Mn<sub>18</sub>] wheel-of-wheels.
;
_journal_issue 34
_journal_name_full 'Chemical communications (Cambridge, England)'
_journal_page_first 4122
_journal_page_last 4125
_journal_paper_doi 10.1039/d1cc00185j
_journal_volume 57
_journal_year 2021
_chemical_formula_moiety 'C60 H130 Br12 Mn18 N18 O32, 10[CH4O]'
_chemical_formula_sum 'C70 H170 Br12 Mn18 N18 O42'
_chemical_formula_weight 3884.07
_space_group_crystal_system monoclinic
_space_group_IT_number 15
_space_group_name_Hall '-I 2ya'
_space_group_name_H-M_alt 'I 1 2/a 1'
_atom_sites_solution_hydrogens mixed
_atom_sites_solution_primary dual
_audit_creation_date 2021-01-08
_audit_creation_method
;
Olex2 1.3-beta
(compiled 2020.11.12 svn.r5f609507 for OlexSys, GUI svn.r6226)
;
_audit_update_record
;
2021-01-08 deposited with the CCDC.	2021-03-23 downloaded from the CCDC.
;
_cell_angle_alpha 90
_cell_angle_beta 90.126(5)
_cell_angle_gamma 90
_cell_formula_units_Z 4
_cell_length_a 18.408(6)
_cell_length_b 23.209(7)
_cell_length_c 30.524(12)
_cell_measurement_reflns_used 9957
_cell_measurement_temperature 100.0
_cell_measurement_theta_max 20.252
_cell_measurement_theta_min 2.395
_cell_volume 13041(8)
_computing_cell_refinement 'SAINT V8.40A (Bruker, 2019)'
_computing_data_collection 'GDA - generic data acquisition software'
_computing_data_reduction 'SAINT V8.40A (Bruker, 2019)'
_computing_molecular_graphics 'Olex2 1.3-beta (Dolomanov et al., 2009)'
_computing_publication_material 'Olex2 1.3-beta (Dolomanov et al., 2009)'
_computing_structure_refinement 'SHELXL 2018/3 (Sheldrick, 2015)'
_computing_structure_solution 'SHELXT 2018/2 (Sheldrick, 2018)'
_diffrn_ambient_temperature 100.0
_diffrn_detector 'Photon counting pixel array'
_diffrn_detector_type 'Dectris PILATUS 2M'
_diffrn_measured_fraction_theta_full 1.000
_diffrn_measured_fraction_theta_max 1.000
_diffrn_measurement_device 'Fixed \c 3-circle diffractometer'
_diffrn_measurement_device_type 'Diamond Light Source I-19 EH1'
_diffrn_measurement_method 'shutterless scans'
_diffrn_measurement_specimen_support 'MiTeGen MicroMount'
_diffrn_radiation_monochromator 'Silicon 111'
_diffrn_radiation_probe x-ray
_diffrn_radiation_type Synchrotron
_diffrn_radiation_wavelength 0.6889
_diffrn_reflns_av_R_equivalents 0.0984
_diffrn_reflns_av_unetI/netI 0.1490
_diffrn_reflns_Laue_measured_fraction_full 1.000
_diffrn_reflns_Laue_measured_fraction_max 1.000
_diffrn_reflns_limit_h_max 18
_diffrn_reflns_limit_h_min -18
_diffrn_reflns_limit_k_max 23
_diffrn_reflns_limit_k_min -23
_diffrn_reflns_limit_l_max 30
_diffrn_reflns_limit_l_min -30
_diffrn_reflns_number 46537
_diffrn_reflns_point_group_measured_fraction_full 1.000
_diffrn_reflns_point_group_measured_fraction_max 1.000
_diffrn_reflns_theta_full 20.147
_diffrn_reflns_theta_max 20.147
_diffrn_reflns_theta_min 1.068
_diffrn_source Synchrotron
_diffrn_source_current 0.0
_diffrn_source_details 'Allan et al. (2017)'
_diffrn_source_power 0.0
_diffrn_source_type 'Diamond Light Source Beamline I19-1'
_diffrn_source_voltage 0.0
_diffrn_standards_number 0
_exptl_absorpt_coefficient_mu 4.989
_exptl_absorpt_correction_T_max 0.4282
_exptl_absorpt_correction_T_min 0.2247
_exptl_absorpt_correction_type multi-scan
_exptl_absorpt_process_details
;
SADABS-2016/2 (Bruker,2016/2) was used for absorption correction.
wR2(int) was 0.1459 before and 0.0974 after correction.
The Ratio of minimum to maximum transmission is 0.5248.
The \l/2 correction factor is Not present.
;
_exptl_crystal_colour black
_exptl_crystal_colour_primary black
_exptl_crystal_density_diffrn 1.978
_exptl_crystal_description plate
_exptl_crystal_F_000 7688
_exptl_crystal_recrystallization_method 'The material was recrystallised from methanol by slow evaporation'
_exptl_crystal_size_max 0.052
_exptl_crystal_size_mid 0.046
_exptl_crystal_size_min 0.02
_refine_diff_density_max 1.352
_refine_diff_density_min -0.857
_refine_diff_density_rms 0.155
_refine_ls_extinction_method none
_refine_ls_goodness_of_fit_ref 1.085
_refine_ls_hydrogen_treatment mixed
_refine_ls_matrix_type full
_refine_ls_number_parameters 637
_refine_ls_number_reflns 6837
_refine_ls_number_restraints 961
_refine_ls_restrained_S_all 1.017
_refine_ls_R_factor_all 0.1460
_refine_ls_R_factor_gt 0.1166
_refine_ls_shift/su_max 0.000
_refine_ls_shift/su_mean 0.000
_refine_ls_structure_factor_coef Fsqd
_refine_ls_weighting_details 'w=1/[\s^2^(Fo^2^)+(0.1305P)^2^+309.7215P] where P=(Fo^2^+2Fc^2^)/3'
_refine_ls_weighting_scheme calc
_refine_ls_wR_factor_gt 0.3142
_refine_ls_wR_factor_ref 0.3477
_reflns_Friedel_coverage 0.000
_reflns_number_gt 4506
_reflns_number_total 6837
_reflns_threshold_expression 'I > 2\s(I)'
_cod_data_source_file d1cc00185j2.cif
_cod_data_source_block mc660
_cod_depositor_comments 'Adding full bibliography for 7128057.cif.'
_cod_original_cell_volume 13041(7)
_cod_database_code 7128057
_shelx_shelxl_version_number 2018/3
_shelx_space_group_comment
;
The symmetry employed for this shelxl refinement is uniquely defined
by the following loop, which should always be used as a source of
symmetry information in preference to the above space-group names.
They are only intended as comments.
;
_shelx_estimated_absorpt_t_max 0.907
_shelx_estimated_absorpt_t_min 0.781
_olex2_refinement_description
;
1. Fixed Uiso
 At 1.2 times of:
  All C(H,H) groups, H10 of O10
 At 1.5 times of:
  All C(H,H,H) groups, H5 of O5
2. Restrained distances
 C18-C17 = C9-C10 = C6-C5 = C15-C16
 1.45 with sigma of 0.01
 O10-H10
 0.84 with sigma of 0.02
 Mn7-H10
 2.4 with sigma of 0.04
 H10-Mn1
 2.4 with sigma of 0.04
3. Rigid body (RIGU) restrains
 Br1, Br2, Br3, Br4, Br5, Br6, Mn1, Mn2, Mn3, Mn4, Mn5, Mn6, Mn7, Mn8, Mn9, O1,
  O2, O3, O4, O5, O6, O7, O8, O9, O10, O11, O12, O13, O14, O15, O16, N1, N2, N3,
  N4, N5, N6, N7, N8, N9, C1, C2, C3, C4, C5, C6, C7, C8, C9, C10, C11, C12,
 C13, C14, C15, C16, C17, C18, C19, C20, C21, C22, C23, C24, C25, C26, C27, C28,
  C29, C30
 with sigma for 1-2 distances of 0.004 and sigma for 1-3 distances of 0.004
4.a Secondary CH2 refined with riding coordinates:
 C1(H1A,H1B), C2(H2A,H2B), C3(H3A,H3B), C4(H4A,H4B), C5(H5A,H5B), C6(H6A,H6B),
 C7(H7A,H7B), C8(H8A,H8B), C9(H9A,H9B), C10(H10A,H10B), C11(H11A,H11B),
 C12(H12A,H12B), C13(H13A,H13B), C14(H14A,H14B), C15(H15A,H15B), C16(H16A,H16B),
  C17(H17A,H17B), C18(H18A,H18B), C19(H19A,H19B), C20(H20A,H20B), C21(H21A,
 H21B), C22(H22A,H22B), C23(H23A,H23B), C24(H24A,H24B), C25(H25A,H25B),
 C26(H26A,H26B), C27(H27A,H27B)
4.b Tetrahedral OH refined with riding coordinates:
 O5(H5)
4.c Idealised Me refined as rotating group:
 C28(H28A,H28B,H28C), C29(H29A,H29B,H29C), C30(H30A,H30B,H30C)
;
_smtbx_masks_void_probe_radius 1.2
_smtbx_masks_void_truncation_radius 1.2
_olex2_diffrn_ambient_temperature_device 'Oxford Cryosystems Cryostream 700+'
_olex2_exptl_crystal_mounting_method 'The crystal was mounted on a MITIGEN holder in Paratone oil.'
_olex2_submission_original_sample_id MC660
_olex2_submission_special_instructions 'No special instructions were received'

loop_
_space_group_symop_operation_xyz
'x, y, z'
'-x+1/2, y, -z'
'x+1/2, y+1/2, z+1/2'
'-x+1, y+1/2, -z+1/2'
'-x, -y, -z'
'x-1/2, -y, z'
'-x+1/2, -y+1/2, -z+1/2'
'x, -y+1/2, z+1/2'

loop_
_atom_site_label
_atom_site_type_symbol
_atom_site_fract_x
_atom_site_fract_y
_atom_site_fract_z
_atom_site_U_iso_or_equiv
_atom_site_adp_type
_atom_site_occupancy
_atom_site_site_symmetry_order
_atom_site_calc_flag
_atom_site_refinement_flags_posn
_atom_site_refinement_flags_adp
_atom_site_refinement_flags_occupancy
_atom_site_disorder_assembly
_atom_site_disorder_group
Br1 Br 0.6527(2) 0.38591(17) 0.89146(10) 0.1579(15) Uani 1 1 d . . . . .
Br2 Br 0.34492(16) 0.21401(11) 0.67498(7) 0.1085(9) Uani 1 1 d . . . . .
Br3 Br 0.40903(18) 0.25509(12) 0.53513(7) 0.1206(10) Uani 1 1 d . . . . .
Br4 Br 0.5199(2) 0.11345(15) 0.57296(12) 0.1637(15) Uani 1 1 d . . . . .
Br5 Br 0.20289(19) 0.45549(15) 0.65100(10) 0.1359(11) Uani 1 1 d . . . . .
Br6 Br 0.31311(18) 0.59509(13) 0.67977(9) 0.1234(10) Uani 1 1 d . . . . .
Mn1 Mn 0.3259(2) 0.43170(15) 0.79873(9) 0.0948(11) Uani 1 1 d D . . . .
Mn2 Mn 0.2450(2) 0.36703(15) 0.86637(9) 0.1002(12) Uani 1 1 d . . . . .
Mn3 Mn 0.4014(2) 0.33262(14) 0.87118(9) 0.0945(11) Uani 1 1 d . . . . .
Mn4 Mn 0.5638(2) 0.29969(18) 0.87996(11) 0.1136(13) Uani 1 1 d . . . . .
Mn5 Mn 0.5138(2) 0.28631(15) 0.78483(10) 0.0971(11) Uani 1 1 d . . . . .
Mn6 Mn 0.4707(2) 0.27759(17) 0.69017(11) 0.1078(13) Uani 1 1 d . . . . .
Mn7 Mn 0.4274(2) 0.39129(15) 0.72371(10) 0.0984(12) Uani 1 1 d D . . . .
Mn8 Mn 0.4282(3) 0.18736(18) 0.60003(12) 0.1224(15) Uani 1 1 d . . . . .
Mn9 Mn 0.3046(2) 0.48819(18) 0.70252(11) 0.1111(13) Uani 1 1 d . . . . .
O1 O 0.3068(10) 0.5056(7) 0.7704(4) 0.114(5) Uani 1 1 d . . . . .
O2 O 0.1634(10) 0.3666(7) 0.9055(4) 0.111(4) Uani 1 1 d . . . . .
O3 O 0.4702(9) 0.3188(6) 0.9176(4) 0.105(4) Uani 1 1 d . . . . .
O4 O 0.3125(9) 0.3243(7) 0.9068(4) 0.107(4) Uani 1 1 d . . . . .
O5 O 0.6173(13) 0.2572(9) 0.9322(7) 0.160(7) Uani 1 1 d . . . . .
H5 H 0.633310 0.278465 0.952215 0.241 Uiso 1 1 calc R U . . .
O6 O 0.5304(9) 0.2328(6) 0.7359(5) 0.102(4) Uani 1 1 d . . . . .
O7 O 0.5006(13) 0.2367(9) 0.6375(6) 0.149(7) Uani 1 1 d . . . . .
O8 O 0.4128(10) 0.4643(7) 0.6941(5) 0.109(4) Uani 1 1 d . . . . .
O9 O 0.5970(10) 0.2640(7) 0.8207(5) 0.112(4) Uani 1 1 d . . . . .
O10 O 0.4342(10) 0.4278(7) 0.7809(4) 0.112(4) Uani 1 1 d D . . . .
H10 H 0.452(3) 0.406(3) 0.8002(12) 0.134 Uiso 1 1 d D U . . .
O11 O 0.3310(8) 0.3613(5) 0.8307(4) 0.092(3) Uani 1 1 d . . . . .
O12 O 0.4834(9) 0.3317(6) 0.8327(4) 0.099(4) Uani 1 1 d . . . . .
O13 O 0.4435(8) 0.3175(6) 0.7446(4) 0.094(3) Uani 1 1 d . . . . .
O14 O 0.3139(10) 0.4007(7) 0.7349(5) 0.109(4) Uani 1 1 d . . . . .
O15 O 0.2216(10) 0.4230(7) 0.8199(4) 0.110(4) Uani 1 1 d . . . . .
O16 O 0.4209(10) 0.3484(7) 0.6690(5) 0.120(5) Uani 1 1 d . . . . .
N1 N 0.3575(12) 0.4930(8) 0.8567(5) 0.104(5) Uani 1 1 d . . . . .
N2 N 0.2791(13) 0.4519(8) 0.9113(5) 0.110(4) Uani 1 1 d . . . . .
N3 N 0.4045(12) 0.4270(8) 0.9114(5) 0.104(4) Uani 1 1 d . . . . .
N4 N 0.3830(11) 0.2275(8) 0.8726(6) 0.101(4) Uani 1 1 d . . . . .
N5 N 0.5098(13) 0.1975(9) 0.8862(6) 0.116(6) Uani 1 1 d . . . . .
N6 N 0.4572(11) 0.1960(8) 0.8125(5) 0.097(4) Uani 1 1 d . . . . .
N7 N 0.5823(13) 0.3300(10) 0.6725(6) 0.122(5) Uani 1 1 d . . . . .
N8 N 0.5521(12) 0.4139(9) 0.7098(7) 0.116(5) Uani 1 1 d . . . . .
N9 N 0.6177(11) 0.3409(9) 0.7478(6) 0.105(4) Uani 1 1 d . . . . .
C1 C 0.3728(18) 0.5486(12) 0.8307(9) 0.139(9) Uani 1 1 d . . . . .
H1A H 0.368918 0.582287 0.850455 0.167 Uiso 1 1 calc R U . . .
H1B H 0.422820 0.547432 0.818931 0.167 Uiso 1 1 calc R U . . .
C2 C 0.3205(16) 0.5549(11) 0.7942(7) 0.120(8) Uani 1 1 d . . . . .
H2A H 0.273951 0.569094 0.806255 0.144 Uiso 1 1 calc R U . . .
H2B H 0.339072 0.584762 0.773937 0.144 Uiso 1 1 calc R U . . .
C3 C 0.2097(16) 0.4562(11) 0.9352(7) 0.120(6) Uani 1 1 d . . . . .
H3A H 0.175456 0.479900 0.917835 0.145 Uiso 1 1 calc R U . . .
H3B H 0.218375 0.476286 0.963347 0.145 Uiso 1 1 calc R U . . .
C4 C 0.1746(16) 0.3978(11) 0.9445(7) 0.119(7) Uani 1 1 d . . . . .
H4A H 0.206255 0.375354 0.964456 0.142 Uiso 1 1 calc R U . . .
H4B H 0.127403 0.403834 0.959379 0.142 Uiso 1 1 calc R U . . .
C5 C 0.4710(17) 0.4159(8) 0.9389(8) 0.122(7) Uani 1 1 d D . . . .
H5A H 0.515044 0.424421 0.921524 0.146 Uiso 1 1 calc R U . . .
H5B H 0.470685 0.441884 0.964621 0.146 Uiso 1 1 calc R U . . .
C6 C 0.4735(18) 0.3565(8) 0.9537(7) 0.125(9) Uani 1 1 d D . . . .
H6A H 0.519017 0.349688 0.970286 0.151 Uiso 1 1 calc R U . . .
H6B H 0.432098 0.348865 0.973568 0.151 Uiso 1 1 calc R U . . .
C7 C 0.3053(14) 0.2235(10) 0.8896(7) 0.105(6) Uani 1 1 d . . . . .
H7A H 0.295453 0.184415 0.901096 0.126 Uiso 1 1 calc R U . . .
H7B H 0.270212 0.231832 0.865779 0.126 Uiso 1 1 calc R U . . .
C8 C 0.2987(16) 0.2684(10) 0.9262(7) 0.116(8) Uani 1 1 d . . . . .
H8A H 0.249436 0.267313 0.939043 0.140 Uiso 1 1 calc R U . . .
H8B H 0.334554 0.260405 0.949620 0.140 Uiso 1 1 calc R U . . .
C9 C 0.5584(18) 0.1731(12) 0.9139(9) 0.141(9) Uani 1 1 d D . . . .
H9A H 0.601958 0.162694 0.896705 0.169 Uiso 1 1 calc R U . . .
H9B H 0.537027 0.136758 0.924946 0.169 Uiso 1 1 calc R U . . .
C10 C 0.5822(19) 0.2065(12) 0.9515(8) 0.147(10) Uani 1 1 d D . . . .
H10A H 0.616934 0.184341 0.969630 0.177 Uiso 1 1 calc R U . . .
H10B H 0.540347 0.217975 0.969872 0.177 Uiso 1 1 calc R U . . .
C11 C 0.4543(17) 0.1621(10) 0.7702(8) 0.121(7) Uani 1 1 d . . . . .
H11A H 0.411550 0.174040 0.752735 0.145 Uiso 1 1 calc R U . . .
H11B H 0.449993 0.120486 0.776681 0.145 Uiso 1 1 calc R U . . .
C12 C 0.5227(17) 0.1735(10) 0.7450(8) 0.123(8) Uani 1 1 d . . . . .
H12A H 0.565085 0.160078 0.762279 0.148 Uiso 1 1 calc R U . . .
H12B H 0.521563 0.151635 0.717215 0.148 Uiso 1 1 calc R U . . .
C13 C 0.5958(19) 0.3021(15) 0.6287(8) 0.150(10) Uani 1 1 d . . . . .
H13A H 0.571019 0.324903 0.605761 0.180 Uiso 1 1 calc R U . . .
H13B H 0.648591 0.303168 0.622599 0.180 Uiso 1 1 calc R U . . .
C14 C 0.572(2) 0.2441(17) 0.6260(11) 0.174(13) Uani 1 1 d . . . . .
H14A H 0.578274 0.230297 0.595598 0.209 Uiso 1 1 calc R U . . .
H14B H 0.602356 0.219967 0.645325 0.209 Uiso 1 1 calc R U . . .
C15 C 0.5413(14) 0.4821(12) 0.7086(10) 0.131(8) Uani 1 1 d D . . . .
H15A H 0.535765 0.496913 0.738856 0.157 Uiso 1 1 calc R U . . .
H15B H 0.584576 0.500479 0.695480 0.157 Uiso 1 1 calc R U . . .
C16 C 0.4773(14) 0.4962(12) 0.6831(10) 0.134(9) Uani 1 1 d D . . . .
H16A H 0.466980 0.537784 0.686753 0.161 Uiso 1 1 calc R U . . .
H16B H 0.488376 0.489587 0.651763 0.161 Uiso 1 1 calc R U . . .
C17 C 0.6761(15) 0.3283(10) 0.7814(9) 0.122(7) Uani 1 1 d D . . . .
H17A H 0.724375 0.332097 0.767417 0.147 Uiso 1 1 calc R U . . .
H17B H 0.673203 0.357042 0.805255 0.147 Uiso 1 1 calc R U . . .
C18 C 0.6694(16) 0.2711(10) 0.7998(9) 0.126(7) Uani 1 1 d D . . . .
H18A H 0.708102 0.264957 0.821931 0.151 Uiso 1 1 calc R U . . .
H18B H 0.675468 0.241979 0.776431 0.151 Uiso 1 1 calc R U . . .
C19 C 0.2921(15) 0.5046(10) 0.8832(7) 0.107(6) Uani 1 1 d . . . . .
H19A H 0.249701 0.511734 0.863927 0.129 Uiso 1 1 calc R U . . .
H19B H 0.299768 0.538923 0.901867 0.129 Uiso 1 1 calc R U . . .
C20 C 0.3408(16) 0.4377(11) 0.9366(7) 0.113(6) Uani 1 1 d . . . . .
H20A H 0.329690 0.402943 0.954176 0.135 Uiso 1 1 calc R U . . .
H20B H 0.350780 0.469627 0.957208 0.135 Uiso 1 1 calc R U . . .
C21 C 0.4189(15) 0.4797(10) 0.8822(7) 0.107(6) Uani 1 1 d . . . . .
H21A H 0.431462 0.513214 0.900793 0.128 Uiso 1 1 calc R U . . .
H21B H 0.460636 0.471736 0.862734 0.128 Uiso 1 1 calc R U . . .
C22 C 0.4319(14) 0.1994(10) 0.9029(8) 0.107(6) Uani 1 1 d . . . . .
H22A H 0.414731 0.159592 0.908120 0.128 Uiso 1 1 calc R U . . .
H22B H 0.430776 0.220161 0.931233 0.128 Uiso 1 1 calc R U . . .
C23 C 0.5082(15) 0.1680(10) 0.8445(8) 0.110(6) Uani 1 1 d . . . . .
H23A H 0.492921 0.127526 0.849149 0.132 Uiso 1 1 calc R U . . .
H23B H 0.557717 0.167513 0.831975 0.132 Uiso 1 1 calc R U . . .
C24 C 0.3833(14) 0.2003(10) 0.8296(7) 0.102(6) Uani 1 1 d . . . . .
H24A H 0.353078 0.223208 0.809138 0.122 Uiso 1 1 calc R U . . .
H24B H 0.361875 0.161323 0.831802 0.122 Uiso 1 1 calc R U . . .
C25 C 0.5768(17) 0.3953(13) 0.6704(9) 0.131(8) Uani 1 1 d . . . . .
H25A H 0.625064 0.412217 0.664188 0.157 Uiso 1 1 calc R U . . .
H25B H 0.542891 0.406925 0.646790 0.157 Uiso 1 1 calc R U . . .
C26 C 0.6069(17) 0.4027(12) 0.7434(10) 0.129(8) Uani 1 1 d . . . . .
H26A H 0.590868 0.418982 0.771744 0.155 Uiso 1 1 calc R U . . .
H26B H 0.653242 0.421340 0.735171 0.155 Uiso 1 1 calc R U . . .
C27 C 0.6430(16) 0.3168(14) 0.7069(8) 0.131(8) Uani 1 1 d . . . . .
H27A H 0.650427 0.274715 0.709767 0.157 Uiso 1 1 calc R U . . .
H27B H 0.689430 0.334814 0.698092 0.157 Uiso 1 1 calc R U . . .
C28 C 0.2661(14) 0.3518(11) 0.7273(7) 0.110(8) Uani 1 1 d . . . . .
H28A H 0.291718 0.316091 0.734640 0.165 Uiso 1 1 calc R U . . .
H28B H 0.251590 0.350995 0.696393 0.165 Uiso 1 1 calc R U . . .
H28C H 0.222820 0.355499 0.745710 0.165 Uiso 1 1 calc R U . . .
C29 C 0.1540(19) 0.4501(13) 0.8077(11) 0.161(12) Uani 1 1 d . . . . .
H29A H 0.148484 0.486210 0.823973 0.242 Uiso 1 1 calc R U . . .
H29B H 0.113559 0.424247 0.814683 0.242 Uiso 1 1 calc R U . . .
H29C H 0.154120 0.458175 0.776202 0.242 Uiso 1 1 calc R U . . .
C30 C 0.3854(16) 0.3634(11) 0.6300(7) 0.119(8) Uani 1 1 d . . . . .
H30A H 0.337128 0.378835 0.636769 0.178 Uiso 1 1 calc R U . . .
H30B H 0.380344 0.329212 0.611412 0.178 Uiso 1 1 calc R U . . .
H30C H 0.413801 0.392726 0.614527 0.178 Uiso 1 1 calc R U . . .

loop_
_atom_site_aniso_label
_atom_site_aniso_U_11
_atom_site_aniso_U_22
_atom_site_aniso_U_33
_atom_site_aniso_U_23
_atom_site_aniso_U_13
_atom_site_aniso_U_12
Br1 0.205(4) 0.178(3) 0.091(2) -0.0298(19) 0.008(2) -0.074(3)
Br2 0.159(2) 0.1086(18) 0.0580(13) -0.0013(11) -0.0007(13) -0.0157(16)
Br3 0.197(3) 0.1090(19) 0.0562(13) 0.0007(12) 0.0109(15) 0.0050(18)
Br4 0.232(4) 0.127(2) 0.132(3) 0.021(2) -0.035(3) 0.037(3)
Br5 0.169(3) 0.138(2) 0.101(2) 0.0096(17) -0.0043(19) -0.006(2)
Br6 0.158(3) 0.122(2) 0.0895(18) 0.0250(15) 0.0078(16) -0.0051(18)
Mn1 0.153(3) 0.088(2) 0.0435(16) 0.0020(15) 0.0037(18) -0.013(2)
Mn2 0.162(3) 0.096(2) 0.0418(17) 0.0049(15) 0.0100(18) 0.001(2)
Mn3 0.147(3) 0.087(2) 0.0495(17) -0.0035(15) -0.0013(18) -0.002(2)
Mn4 0.153(3) 0.123(3) 0.065(2) -0.004(2) -0.010(2) -0.019(3)
Mn5 0.141(3) 0.096(2) 0.0545(18) -0.0071(16) 0.0021(18) -0.006(2)
Mn6 0.153(3) 0.115(3) 0.0561(19) -0.0063(18) 0.013(2) -0.011(2)
Mn7 0.151(3) 0.094(2) 0.0499(18) -0.0023(16) 0.0101(19) -0.019(2)
Mn8 0.192(4) 0.115(3) 0.060(2) 0.0035(19) 0.001(2) -0.010(3)
Mn9 0.161(4) 0.117(3) 0.0557(19) 0.0088(18) 0.001(2) -0.003(3)
O1 0.188(14) 0.108(9) 0.046(7) -0.001(6) 0.001(8) -0.029(9)
O2 0.182(12) 0.110(10) 0.041(7) 0.001(6) 0.002(8) 0.001(9)
O3 0.159(11) 0.101(9) 0.056(7) -0.001(6) -0.011(8) -0.018(8)
O4 0.169(11) 0.101(8) 0.052(7) -0.004(6) 0.008(8) -0.009(8)
O5 0.211(18) 0.143(15) 0.127(13) 0.020(12) -0.055(14) -0.010(12)
O6 0.136(11) 0.085(7) 0.086(8) -0.031(7) 0.014(8) -0.020(7)
O7 0.190(17) 0.166(15) 0.092(11) -0.042(11) 0.026(11) -0.038(12)
O8 0.162(12) 0.093(9) 0.072(8) 0.006(7) 0.009(8) -0.009(8)
O9 0.149(11) 0.100(10) 0.087(9) -0.011(8) -0.001(8) -0.010(8)
O10 0.173(12) 0.114(10) 0.048(7) -0.014(7) 0.005(7) -0.032(9)
O11 0.145(10) 0.072(7) 0.058(7) 0.002(6) 0.006(7) -0.016(7)
O12 0.148(10) 0.088(8) 0.059(7) -0.012(6) -0.002(7) -0.016(8)
O13 0.132(9) 0.083(8) 0.069(7) -0.009(6) 0.011(7) -0.029(7)
O14 0.153(11) 0.114(10) 0.060(8) -0.010(7) 0.004(7) -0.021(8)
O15 0.179(12) 0.100(11) 0.053(7) 0.002(7) -0.005(7) 0.008(8)
O16 0.183(13) 0.125(11) 0.052(7) -0.022(7) 0.011(8) -0.012(10)
N1 0.165(14) 0.092(10) 0.054(9) -0.004(6) -0.013(7) -0.008(9)
N2 0.185(12) 0.105(10) 0.040(8) -0.015(7) 0.008(7) 0.003(9)
N3 0.173(13) 0.086(9) 0.053(9) -0.003(7) -0.009(7) -0.015(8)
N4 0.140(11) 0.090(10) 0.071(9) -0.007(7) -0.008(7) -0.009(8)
N5 0.151(12) 0.119(15) 0.077(10) -0.011(9) -0.009(9) 0.028(13)
N6 0.135(11) 0.090(10) 0.066(8) -0.019(7) -0.012(7) -0.004(9)
N7 0.163(13) 0.135(11) 0.068(8) -0.007(8) 0.036(8) -0.024(12)
N8 0.132(12) 0.112(10) 0.102(11) 0.011(9) 0.023(8) -0.016(9)
N9 0.124(11) 0.109(9) 0.081(8) -0.017(8) 0.012(7) -0.013(9)
C1 0.21(2) 0.121(17) 0.091(15) 0.030(12) -0.038(12) -0.036(16)
C2 0.19(2) 0.097(13) 0.072(13) 0.009(9) -0.017(13) -0.026(14)
C3 0.204(16) 0.105(13) 0.053(12) -0.036(10) 0.026(11) 0.012(12)
C4 0.17(2) 0.124(14) 0.059(11) -0.014(10) 0.017(13) 0.009(13)
C5 0.200(17) 0.095(10) 0.070(14) 0.002(10) -0.028(12) 0.007(14)
C6 0.23(3) 0.089(11) 0.059(11) 0.000(8) -0.027(15) -0.003(14)
C7 0.149(12) 0.104(12) 0.063(11) -0.014(10) 0.002(10) -0.015(13)
C8 0.18(2) 0.094(11) 0.077(14) -0.012(9) 0.031(13) -0.017(14)
C9 0.186(19) 0.125(18) 0.110(16) 0.007(13) -0.037(15) 0.023(15)
C10 0.22(3) 0.15(2) 0.081(16) 0.018(12) -0.024(15) 0.009(18)
C11 0.20(2) 0.072(13) 0.094(12) -0.032(10) 0.007(11) -0.025(13)
C12 0.20(2) 0.085(9) 0.088(15) -0.039(11) 0.006(13) -0.011(14)
C13 0.20(3) 0.185(19) 0.069(11) -0.014(14) 0.061(14) -0.029(19)
C14 0.21(2) 0.19(2) 0.13(2) -0.07(2) 0.06(2) -0.03(2)
C15 0.145(16) 0.117(12) 0.13(2) 0.010(13) 0.008(15) -0.011(13)
C16 0.151(16) 0.103(17) 0.15(2) 0.033(16) 0.002(15) -0.010(13)
C17 0.140(17) 0.127(15) 0.100(14) -0.007(12) -0.012(12) -0.036(13)
C18 0.155(17) 0.115(15) 0.108(19) -0.010(12) 0.011(14) -0.007(14)
C19 0.179(16) 0.086(12) 0.056(12) -0.020(8) -0.007(9) -0.001(11)
C20 0.190(14) 0.093(15) 0.055(12) 0.000(10) 0.006(8) -0.002(13)
C21 0.165(15) 0.095(13) 0.060(12) 0.005(9) -0.022(10) -0.025(12)
C22 0.153(13) 0.081(14) 0.086(12) 0.015(11) -0.004(10) -0.006(13)
C23 0.151(16) 0.076(13) 0.104(11) -0.013(10) -0.017(11) 0.010(13)
C24 0.133(13) 0.093(15) 0.080(10) -0.019(10) -0.009(9) -0.011(12)
C25 0.14(2) 0.142(12) 0.109(13) 0.005(12) 0.028(13) -0.013(15)
C26 0.16(2) 0.112(11) 0.118(15) -0.007(12) 0.001(13) -0.013(13)
C27 0.16(2) 0.154(19) 0.078(10) -0.010(12) 0.035(10) 0.005(16)
C28 0.142(19) 0.128(17) 0.060(13) -0.019(13) 0.009(13) -0.023(13)
C29 0.21(2) 0.11(2) 0.17(3) -0.03(2) -0.05(2) 0.036(19)
C30 0.18(2) 0.103(17) 0.070(12) -0.008(12) 0.004(12) -0.033(16)

loop_
_atom_type_symbol
_atom_type_description
_atom_type_scat_dispersion_real
_atom_type_scat_dispersion_imag
_atom_type_scat_source
Br Br -0.1750 2.4304 'International Tables Vol C Tables 4.2.6.8 and 6.1.1.4'
C C 0.0032 0.0015 'International Tables Vol C Tables 4.2.6.8 and 6.1.1.4'
H H 0.0000 0.0000 'International Tables Vol C Tables 4.2.6.8 and 6.1.1.4'
Mn Mn 0.3400 0.6912 'International Tables Vol C Tables 4.2.6.8 and 6.1.1.4'
N N 0.0060 0.0030 'International Tables Vol C Tables 4.2.6.8 and 6.1.1.4'
O O 0.0108 0.0057 'International Tables Vol C Tables 4.2.6.8 and 6.1.1.4'

loop_
_geom_angle_atom_site_label_1
_geom_angle_atom_site_label_2
_geom_angle_atom_site_label_3
_geom_angle
_geom_angle_site_symmetry_1
_geom_angle_site_symmetry_3
_geom_angle_publ_flag
Mn2 Br2 Mn8 79.03(13) 7_556 . ?
Mn6 Br2 Mn2 157.03(15) . 7_556 ?
Mn6 Br2 Mn8 78.37(14) . . ?
Mn2 Mn1 Mn7 131.80(15) . . ?
Mn2 Mn1 Mn9 141.15(17) . . ?
Mn7 Mn1 Mn9 61.64(12) . . ?
O1 Mn1 Mn2 131.7(5) . . ?
O1 Mn1 Mn7 92.6(5) . . ?
O1 Mn1 Mn9 38.8(4) . . ?
O1 Mn1 O10 95.4(7) . . ?
O1 Mn1 O14 82.6(6) . . ?
O1 Mn1 O15 93.4(7) . . ?
O1 Mn1 N1 81.1(6) . . ?
O10 Mn1 Mn2 130.3(5) . . ?
O10 Mn1 Mn7 37.9(4) . . ?
O10 Mn1 Mn9 83.9(4) . . ?
O10 Mn1 O14 80.8(6) . . ?
O10 Mn1 N1 89.3(7) . . ?
O11 Mn1 Mn2 39.8(5) . . ?
O11 Mn1 Mn7 95.1(4) . . ?
O11 Mn1 Mn9 144.8(4) . . ?
O11 Mn1 O1 171.5(7) . . ?
O11 Mn1 O10 92.9(7) . . ?
O11 Mn1 O14 100.8(6) . . ?
O11 Mn1 O15 78.4(6) . . ?
O11 Mn1 N1 97.0(6) . . ?
O14 Mn1 Mn2 115.1(5) . . ?
O14 Mn1 Mn7 43.1(5) . . ?
O14 Mn1 Mn9 44.1(5) . . ?
O14 Mn1 N1 160.0(6) . . ?
O15 Mn1 Mn2 41.6(4) . . ?
O15 Mn1 Mn7 140.7(4) . . ?
O15 Mn1 Mn9 102.5(4) . . ?
O15 Mn1 O10 171.1(7) . . ?
O15 Mn1 O14 99.4(6) . . ?
O15 Mn1 N1 93.1(7) . . ?
N1 Mn1 Mn2 84.6(5) . . ?
N1 Mn1 Mn7 126.3(6) . . ?
N1 Mn1 Mn9 117.9(5) . . ?
Br2 Mn2 Mn1 108.89(12) 7_556 . ?
Br2 Mn2 Mn3 114.23(15) 7_556 . ?
Mn1 Mn2 Mn3 71.59(13) . . ?
O2 Mn2 Br2 79.3(5) . 7_556 ?
O2 Mn2 Mn1 146.3(5) . . ?
O2 Mn2 Mn3 136.2(5) . . ?
O2 Mn2 O4 95.6(6) . . ?
O2 Mn2 O11 174.2(6) . . ?
O2 Mn2 O15 106.3(7) . . ?
O2 Mn2 N2 81.8(7) . . ?
O4 Mn2 Br2 108.0(5) . 7_556 ?
O4 Mn2 Mn1 111.6(5) . . ?
O4 Mn2 Mn3 41.0(5) . . ?
O4 Mn2 N2 84.1(7) . . ?
O11 Mn2 Br2 100.6(4) . 7_556 ?
O11 Mn2 Mn1 39.2(4) . . ?
O11 Mn2 Mn3 38.6(4) . . ?
O11 Mn2 O4 78.9(6) . . ?
O11 Mn2 O15 79.4(7) . . ?
O11 Mn2 N2 99.2(7) . . ?
O15 Mn2 Br2 89.4(5) . 7_556 ?
O15 Mn2 Mn1 43.3(5) . . ?
O15 Mn2 Mn3 114.9(6) . . ?
O15 Mn2 O4 154.3(8) . . ?
O15 Mn2 N2 85.9(6) . . ?
N2 Mn2 Br2 158.4(6) . 7_556 ?
N2 Mn2 Mn1 81.7(5) . . ?
N2 Mn2 Mn3 86.7(6) . . ?
Mn2 Mn3 Mn4 177.55(14) . . ?
O3 Mn3 Mn2 135.4(5) . . ?
O3 Mn3 Mn4 42.4(5) . . ?
O3 Mn3 O4 97.0(7) . . ?
O3 Mn3 N3 76.7(6) . . ?
O3 Mn3 N4 85.0(6) . . ?
O4 Mn3 Mn2 41.8(4) . . ?
O4 Mn3 Mn4 136.8(5) . . ?
O4 Mn3 N3 80.4(7) . . ?
O4 Mn3 N4 77.3(7) . . ?
O11 Mn3 Mn2 39.0(4) . . ?
O11 Mn3 Mn4 142.8(5) . . ?
O11 Mn3 O3 168.3(6) . . ?
O11 Mn3 O4 80.1(6) . . ?
O11 Mn3 O12 98.1(6) . . ?
O11 Mn3 N3 91.5(6) . . ?
O11 Mn3 N4 105.3(6) . . ?
O12 Mn3 Mn2 137.1(5) . . ?
O12 Mn3 Mn4 44.6(4) . . ?
O12 Mn3 O3 86.1(7) . . ?
O12 Mn3 O4 172.5(6) . . ?
O12 Mn3 N3 107.0(7) . . ?
O12 Mn3 N4 96.2(6) . . ?
N3 Mn3 Mn2 79.2(5) . . ?
N3 Mn3 Mn4 98.7(5) . . ?
N4 Mn3 Mn2 97.6(5) . . ?
N4 Mn3 Mn4 83.5(5) . . ?
N4 Mn3 N3 149.1(6) . . ?
Br1 Mn4 Mn3 115.3(2) . . ?
Br1 Mn4 Mn5 113.14(16) . . ?
Mn5 Mn4 Mn3 69.77(12) . . ?
O3 Mn4 Br1 106.1(4) . . ?
O3 Mn4 Mn3 37.8(4) . . ?
O3 Mn4 Mn5 107.0(4) . . ?
O3 Mn4 O5 93.9(8) . . ?
O3 Mn4 O12 74.8(6) . . ?
O5 Mn4 Br1 88.1(6) . . ?
O5 Mn4 Mn3 128.9(7) . . ?
O5 Mn4 Mn5 143.7(6) . . ?
O5 Mn4 O12 164.9(8) . . ?
O9 Mn4 Br1 103.7(5) . . ?
O9 Mn4 Mn3 107.9(5) . . ?
O9 Mn4 Mn5 39.1(5) . . ?
O9 Mn4 O3 142.6(6) . . ?
O9 Mn4 O5 109.4(8) . . ?
O9 Mn4 O12 76.2(6) . . ?
O12 Mn4 Br1 104.5(4) . . ?
O12 Mn4 Mn3 37.8(4) . . ?
O12 Mn4 Mn5 37.7(4) . . ?
Mn6 Mn5 Mn4 177.01(18) . . ?
O6 Mn5 Mn4 137.5(5) . . ?
O6 Mn5 Mn6 42.9(5) . . ?
O6 Mn5 N6 78.0(6) . . ?
O6 Mn5 N9 81.9(6) . . ?
O9 Mn5 Mn4 42.2(5) . . ?
O9 Mn5 Mn6 136.7(5) . . ?
O9 Mn5 O6 97.8(7) . . ?
O9 Mn5 N6 85.1(7) . . ?
O9 Mn5 N9 78.1(7) . . ?
O12 Mn5 Mn4 45.4(5) . . ?
O12 Mn5 Mn6 134.8(5) . . ?
O12 Mn5 O6 170.9(7) . . ?
O12 Mn5 O9 86.9(7) . . ?
O12 Mn5 O13 94.9(6) . . ?
O12 Mn5 N6 94.8(6) . . ?
O12 Mn5 N9 106.7(6) . . ?
O13 Mn5 Mn4 140.2(4) . . ?
O13 Mn5 Mn6 40.1(4) . . ?
O13 Mn5 O6 81.8(6) . . ?
O13 Mn5 O9 169.9(7) . . ?
O13 Mn5 N6 104.6(6) . . ?
O13 Mn5 N9 91.9(6) . . ?
N6 Mn5 Mn4 83.6(4) . . ?
N6 Mn5 Mn6 99.2(4) . . ?
N6 Mn5 N9 151.7(7) . . ?
N9 Mn5 Mn4 98.3(4) . . ?
N9 Mn5 Mn6 78.7(4) . . ?
Br2 Mn6 Mn5 114.45(15) . . ?
Br2 Mn6 Mn7 107.91(17) . . ?
Mn7 Mn6 Mn5 71.07(12) . . ?
O6 Mn6 Br2 106.8(4) . . ?
O6 Mn6 Mn5 40.6(4) . . ?
O6 Mn6 Mn7 111.2(4) . . ?
O6 Mn6 N7 87.3(7) . . ?
O7 Mn6 Br2 80.9(7) . . ?
O7 Mn6 Mn5 138.8(7) . . ?
O7 Mn6 Mn7 143.3(7) . . ?
O7 Mn6 O6 99.4(8) . . ?
O7 Mn6 O13 177.8(9) . . ?
O7 Mn6 O16 105.4(8) . . ?
O7 Mn6 N7 79.7(8) . . ?
O13 Mn6 Br2 100.2(4) . . ?
O13 Mn6 Mn5 39.0(5) . . ?
O13 Mn6 Mn7 38.2(4) . . ?
O13 Mn6 O6 78.5(6) . . ?
O13 Mn6 O16 76.6(6) . . ?
O13 Mn6 N7 99.7(6) . . ?
O16 Mn6 Br2 90.1(5) . . ?
O16 Mn6 Mn5 112.2(4) . . ?
O16 Mn6 Mn7 41.1(4) . . ?
O16 Mn6 O6 152.0(6) . . ?
O16 Mn6 N7 84.5(8) . . ?
N7 Mn6 Br2 157.6(5) . . ?
N7 Mn6 Mn5 87.6(5) . . ?
N7 Mn6 Mn7 81.9(6) . . ?
Mn6 Mn7 Mn1 133.79(15) . . ?
O8 Mn7 Mn1 89.8(5) . . ?
O8 Mn7 Mn6 131.2(5) . . ?
O8 Mn7 O10 92.7(7) . . ?
O8 Mn7 O14 81.4(7) . . ?
O8 Mn7 N8 81.8(7) . . ?
O10 Mn7 Mn1 40.8(5) . . ?
O10 Mn7 Mn6 133.3(5) . . ?
O10 Mn7 O14 82.7(7) . . ?
O10 Mn7 N8 90.2(8) . . ?
O13 Mn7 Mn1 97.0(5) . . ?
O13 Mn7 Mn6 41.1(4) . . ?
O13 Mn7 O8 172.3(6) . . ?
O13 Mn7 O10 94.8(6) . . ?
O13 Mn7 O14 101.3(7) . . ?
O13 Mn7 O16 80.3(7) . . ?
O13 Mn7 N8 96.4(7) . . ?
O14 Mn7 Mn1 42.1(4) . . ?
O14 Mn7 Mn6 114.5(4) . . ?
O14 Mn7 N8 161.4(7) . . ?
O16 Mn7 Mn1 138.7(6) . . ?
O16 Mn7 Mn6 42.2(5) . . ?
O16 Mn7 O8 92.2(7) . . ?
O16 Mn7 O10 175.1(7) . . ?
O16 Mn7 O14 97.6(7) . . ?
O16 Mn7 N8 91.0(8) . . ?
N8 Mn7 Mn1 130.1(6) . . ?
N8 Mn7 Mn6 82.8(5) . . ?
Br3 Mn8 Br2 114.79(19) . . ?
Br4 Mn8 Br2 140.51(18) . . ?
Br4 Mn8 Br3 104.69(18) . . ?
O2 Mn8 Br2 76.1(4) 7_556 . ?
O2 Mn8 Br3 101.2(4) 7_556 . ?
O2 Mn8 Br4 96.0(5) 7_556 . ?
O7 Mn8 Br2 77.5(6) . . ?
O7 Mn8 Br3 100.0(6) . . ?
O7 Mn8 Br4 97.1(7) . . ?
O7 Mn8 O2 151.3(7) . 7_556 ?
Br5 Mn9 Br6 99.47(16) . . ?
Br5 Mn9 Mn1 121.60(17) . . ?
Br6 Mn9 Mn1 128.73(16) . . ?
O1 Mn9 Br5 132.3(5) . . ?
O1 Mn9 Br6 94.6(5) . . ?
O1 Mn9 Mn1 35.5(5) . . ?
O1 Mn9 O14 75.0(6) . . ?
O8 Mn9 Br5 122.9(5) . . ?
O8 Mn9 Br6 99.5(5) . . ?
O8 Mn9 Mn1 83.7(4) . . ?
O8 Mn9 O1 99.0(7) . . ?
O8 Mn9 O14 75.2(6) . . ?
O14 Mn9 Br5 93.2(4) . . ?
O14 Mn9 Br6 167.1(4) . . ?
O14 Mn9 Mn1 39.9(4) . . ?
Mn1 O1 Mn9 105.7(7) . . ?
C2 O1 Mn1 117.6(13) . . ?
C2 O1 Mn9 132.7(13) . . ?
Mn2 O2 Mn8 125.5(7) . 7_556 ?
C4 O2 Mn2 114.2(16) . . ?
C4 O2 Mn8 119.3(15) . 7_556 ?
Mn3 O3 Mn4 99.8(6) . . ?
C6 O3 Mn3 120.1(15) . . ?
C6 O3 Mn4 121.4(17) . . ?
Mn3 O4 Mn2 97.2(6) . . ?
C8 O4 Mn2 125.7(16) . . ?
C8 O4 Mn3 117.2(15) . . ?
Mn4 O5 H5 115.9 . . ?
C10 O5 Mn4 118.2(17) . . ?
C10 O5 H5 109.5 . . ?
Mn5 O6 Mn6 96.5(7) . . ?
C12 O6 Mn5 116.8(13) . . ?
C12 O6 Mn6 125.0(15) . . ?
Mn6 O7 Mn8 122.4(11) . . ?
C14 O7 Mn6 115.1(18) . . ?
C14 O7 Mn8 122.4(18) . . ?
Mn7 O8 Mn9 107.9(8) . . ?
C16 O8 Mn7 116.4(14) . . ?
C16 O8 Mn9 132.9(15) . . ?
Mn5 O9 Mn4 98.7(8) . . ?
C18 O9 Mn4 126.4(14) . . ?
C18 O9 Mn5 115.7(14) . . ?
Mn1 O10 H10 103(4) . . ?
Mn7 O10 Mn1 101.2(7) . . ?
Mn7 O10 H10 113(4) . . ?
Mn1 O11 Mn2 101.0(7) . . ?
Mn1 O11 Mn3 131.6(8) . . ?
Mn3 O11 Mn2 102.4(6) . . ?
Mn3 O12 Mn4 97.6(6) . . ?
Mn5 O12 Mn3 135.7(8) . . ?
Mn5 O12 Mn4 96.9(7) . . ?
Mn5 O13 Mn6 100.9(7) . . ?
Mn7 O13 Mn5 132.4(7) . . ?
Mn7 O13 Mn6 100.7(6) . . ?
Mn1 O14 Mn7 94.8(7) . . ?
Mn1 O14 Mn9 96.1(6) . . ?
Mn7 O14 Mn9 95.4(6) . . ?
C28 O14 Mn1 118.7(12) . . ?
C28 O14 Mn7 119.2(14) . . ?
C28 O14 Mn9 125.8(14) . . ?
Mn2 O15 Mn1 95.1(8) . . ?
C29 O15 Mn1 133.5(18) . . ?
C29 O15 Mn2 131.3(19) . . ?
Mn7 O16 Mn6 96.7(7) . . ?
C30 O16 Mn6 134.1(14) . . ?
C30 O16 Mn7 129.0(16) . . ?
C1 N1 Mn1 99.5(13) . . ?
C19 N1 Mn1 108.9(14) . . ?
C19 N1 C1 106(2) . . ?
C21 N1 Mn1 118.9(15) . . ?
C21 N1 C1 108.7(19) . . ?
C21 N1 C19 113.0(18) . . ?
C3 N2 Mn2 96.2(14) . . ?
C3 N2 C19 111(2) . . ?
C19 N2 Mn2 111.7(11) . . ?
C20 N2 Mn2 108.6(15) . . ?
C20 N2 C3 116.1(18) . . ?
C20 N2 C19 112(2) . . ?
C5 N3 Mn3 98.1(13) . . ?
C5 N3 C21 108.6(18) . . ?
C20 N3 Mn3 113.4(15) . . ?
C20 N3 C5 113.4(18) . . ?
C20 N3 C21 108(2) . . ?
C21 N3 Mn3 114.5(12) . . ?
C7 N4 Mn3 101.3(13) . . ?
C22 N4 Mn3 111.9(14) . . ?
C22 N4 C7 109.7(18) . . ?
C22 N4 C24 112(2) . . ?
C24 N4 Mn3 114.4(14) . . ?
C24 N4 C7 106.6(17) . . ?
C9 N5 C22 115(2) . . ?
C9 N5 C23 111(2) . . ?
C23 N5 C22 107(2) . . ?
C11 N6 Mn5 99.4(13) . . ?
C11 N6 C23 110.5(19) . . ?
C23 N6 Mn5 109.0(14) . . ?
C24 N6 Mn5 117.0(14) . . ?
C24 N6 C11 108.1(18) . . ?
C24 N6 C23 112.1(19) . . ?
C13 N7 Mn6 97.0(16) . . ?
C13 N7 C27 113(2) . . ?
C25 N7 Mn6 116.7(17) . . ?
C25 N7 C13 114(2) . . ?
C25 N7 C27 106(2) . . ?
C27 N7 Mn6 110.7(15) . . ?
C15 N8 Mn7 95.9(15) . . ?
C25 N8 Mn7 114.2(19) . . ?
C25 N8 C15 110(2) . . ?
C25 N8 C26 109(2) . . ?
C26 N8 Mn7 119.9(17) . . ?
C26 N8 C15 106(2) . . ?
C17 N9 Mn5 97.8(13) . . ?
C26 N9 Mn5 115.3(17) . . ?
C26 N9 C17 110.5(19) . . ?
C27 N9 Mn5 115.6(17) . . ?
C27 N9 C17 106(2) . . ?
C27 N9 C26 110(2) . . ?
N1 C1 H1A 109.5 . . ?
N1 C1 H1B 109.5 . . ?
H1A C1 H1B 108.1 . . ?
C2 C1 N1 111(2) . . ?
C2 C1 H1A 109.5 . . ?
C2 C1 H1B 109.5 . . ?
O1 C2 C1 116(2) . . ?
O1 C2 H2A 108.4 . . ?
O1 C2 H2B 108.4 . . ?
C1 C2 H2A 108.4 . . ?
C1 C2 H2B 108.4 . . ?
H2A C2 H2B 107.4 . . ?
N2 C3 H3A 108.9 . . ?
N2 C3 H3B 108.9 . . ?
N2 C3 C4 114(2) . . ?
H3A C3 H3B 107.7 . . ?
C4 C3 H3A 108.9 . . ?
C4 C3 H3B 108.9 . . ?
O2 C4 C3 111.1(18) . . ?
O2 C4 H4A 109.4 . . ?
O2 C4 H4B 109.4 . . ?
C3 C4 H4A 109.4 . . ?
C3 C4 H4B 109.4 . . ?
H4A C4 H4B 108.0 . . ?
N3 C5 H5A 109.4 . . ?
N3 C5 H5B 109.4 . . ?
H5A C5 H5B 108.0 . . ?
C6 C5 N3 111(2) . . ?
C6 C5 H5A 109.4 . . ?
C6 C5 H5B 109.4 . . ?
O3 C6 C5 110.1(17) . . ?
O3 C6 H6A 109.6 . . ?
O3 C6 H6B 109.6 . . ?
C5 C6 H6A 109.6 . . ?
C5 C6 H6B 109.6 . . ?
H6A C6 H6B 108.2 . . ?
N4 C7 H7A 110.5 . . ?
N4 C7 H7B 110.5 . . ?
N4 C7 C8 106.4(19) . . ?
H7A C7 H7B 108.6 . . ?
C8 C7 H7A 110.5 . . ?
C8 C7 H7B 110.5 . . ?
O4 C8 C7 107.4(18) . . ?
O4 C8 H8A 110.2 . . ?
O4 C8 H8B 110.2 . . ?
C7 C8 H8A 110.2 . . ?
C7 C8 H8B 110.2 . . ?
H8A C8 H8B 108.5 . . ?
N5 C9 H9A 107.8 . . ?
N5 C9 H9B 107.8 . . ?
N5 C9 C10 118(2) . . ?
H9A C9 H9B 107.2 . . ?
C10 C9 H9A 107.8 . . ?
C10 C9 H9B 107.8 . . ?
O5 C10 H10A 110.9 . . ?
O5 C10 H10B 110.9 . . ?
C9 C10 O5 104(2) . . ?
C9 C10 H10A 110.9 . . ?
C9 C10 H10B 110.9 . . ?
H10A C10 H10B 109.0 . . ?
N6 C11 H11A 110.0 . . ?
N6 C11 H11B 110.0 . . ?
N6 C11 C12 109(2) . . ?
H11A C11 H11B 108.4 . . ?
C12 C11 H11A 110.0 . . ?
C12 C11 H11B 110.0 . . ?
O6 C12 C11 111(2) . . ?
O6 C12 H12A 109.5 . . ?
O6 C12 H12B 109.5 . . ?
C11 C12 H12A 109.5 . . ?
C11 C12 H12B 109.5 . . ?
H12A C12 H12B 108.0 . . ?
N7 C13 H13A 108.7 . . ?
N7 C13 H13B 108.7 . . ?
H13A C13 H13B 107.6 . . ?
C14 C13 N7 114(2) . . ?
C14 C13 H13A 108.7 . . ?
C14 C13 H13B 108.7 . . ?
O7 C14 C13 114(3) . . ?
O7 C14 H14A 108.8 . . ?
O7 C14 H14B 108.8 . . ?
C13 C14 H14A 108.8 . . ?
C13 C14 H14B 108.8 . . ?
H14A C14 H14B 107.7 . . ?
N8 C15 H15A 109.7 . . ?
N8 C15 H15B 109.7 . . ?
H15A C15 H15B 108.2 . . ?
C16 C15 N8 110(2) . . ?
C16 C15 H15A 109.7 . . ?
C16 C15 H15B 109.7 . . ?
O8 C16 C15 115(2) . . ?
O8 C16 H16A 108.4 . . ?
O8 C16 H16B 108.4 . . ?
C15 C16 H16A 108.4 . . ?
C15 C16 H16B 108.4 . . ?
H16A C16 H16B 107.5 . . ?
N9 C17 H17A 109.1 . . ?
N9 C17 H17B 109.1 . . ?
H17A C17 H17B 107.9 . . ?
C18 C17 N9 112(2) . . ?
C18 C17 H17A 109.1 . . ?
C18 C17 H17B 109.1 . . ?
O9 C18 H18A 109.6 . . ?
O9 C18 H18B 109.6 . . ?
C17 C18 O9 110(2) . . ?
C17 C18 H18A 109.6 . . ?
C17 C18 H18B 109.6 . . ?
H18A C18 H18B 108.1 . . ?
N1 C19 N2 107.0(19) . . ?
N1 C19 H19A 110.3 . . ?
N1 C19 H19B 110.3 . . ?
N2 C19 H19A 110.3 . . ?
N2 C19 H19B 110.3 . . ?
H19A C19 H19B 108.6 . . ?
N2 C20 N3 114.0(18) . . ?
N2 C20 H20A 108.7 . . ?
N2 C20 H20B 108.7 . . ?
N3 C20 H20A 108.7 . . ?
N3 C20 H20B 108.7 . . ?
H20A C20 H20B 107.6 . . ?
N1 C21 N3 111(2) . . ?
N1 C21 H21A 109.5 . . ?
N1 C21 H21B 109.5 . . ?
N3 C21 H21A 109.5 . . ?
N3 C21 H21B 109.5 . . ?
H21A C21 H21B 108.0 . . ?
N4 C22 N5 112.6(19) . . ?
N4 C22 H22A 109.1 . . ?
N4 C22 H22B 109.1 . . ?
N5 C22 H22A 109.1 . . ?
N5 C22 H22B 109.1 . . ?
H22A C22 H22B 107.8 . . ?
N5 C23 N6 112.3(18) . . ?
N5 C23 H23A 109.1 . . ?
N5 C23 H23B 109.1 . . ?
N6 C23 H23A 109.1 . . ?
N6 C23 H23B 109.1 . . ?
H23A C23 H23B 107.9 . . ?
N4 C24 N6 111.0(19) . . ?
N4 C24 H24A 109.4 . . ?
N4 C24 H24B 109.4 . . ?
N6 C24 H24A 109.4 . . ?
N6 C24 H24B 109.4 . . ?
H24A C24 H24B 108.0 . . ?
N7 C25 H25A 110.2 . . ?
N7 C25 H25B 110.2 . . ?
N8 C25 N7 108(2) . . ?
N8 C25 H25A 110.2 . . ?
N8 C25 H25B 110.2 . . ?
H25A C25 H25B 108.5 . . ?
N8 C26 N9 110(2) . . ?
N8 C26 H26A 109.8 . . ?
N8 C26 H26B 109.8 . . ?
N9 C26 H26A 109.8 . . ?
N9 C26 H26B 109.8 . . ?
H26A C26 H26B 108.2 . . ?
N7 C27 H27A 110.6 . . ?
N7 C27 H27B 110.6 . . ?
N9 C27 N7 106(2) . . ?
N9 C27 H27A 110.6 . . ?
N9 C27 H27B 110.6 . . ?
H27A C27 H27B 108.7 . . ?
O14 C28 H28A 109.5 . . ?
O14 C28 H28B 109.5 . . ?
O14 C28 H28C 109.5 . . ?
H28A C28 H28B 109.5 . . ?
H28A C28 H28C 109.5 . . ?
H28B C28 H28C 109.5 . . ?
O15 C29 H29A 109.5 . . ?
O15 C29 H29B 109.5 . . ?
O15 C29 H29C 109.5 . . ?
H29A C29 H29B 109.5 . . ?
H29A C29 H29C 109.5 . . ?
H29B C29 H29C 109.5 . . ?
O16 C30 H30A 109.5 . . ?
O16 C30 H30B 109.5 . . ?
O16 C30 H30C 109.5 . . ?
H30A C30 H30B 109.5 . . ?
H30A C30 H30C 109.5 . . ?
H30B C30 H30C 109.5 . . ?

loop_
_geom_bond_atom_site_label_1
_geom_bond_atom_site_label_2
_geom_bond_distance
_geom_bond_site_symmetry_2
_geom_bond_publ_flag
Br1 Mn4 2.608(5) . ?
Br2 Mn2 2.804(5) 7_556 ?
Br2 Mn6 2.784(5) . ?
Br2 Mn8 2.825(5) . ?
Br3 Mn8 2.553(5) . ?
Br4 Mn8 2.546(6) . ?
Br5 Mn9 2.558(5) . ?
Br6 Mn9 2.581(5) . ?
Mn1 Mn2 2.957(5) . ?
Mn1 Mn7 3.104(5) . ?
Mn1 Mn9 3.239(5) . ?
Mn1 O1 1.951(16) . ?
Mn1 O10 2.070(18) . ?
Mn1 O11 1.904(13) . ?
Mn1 O14 2.088(14) . ?
Mn1 O15 2.036(19) . ?
Mn1 N1 2.342(17) . ?
Mn2 Mn3 2.990(6) . ?
Mn2 O2 1.922(17) . ?
Mn2 O4 2.010(16) . ?
Mn2 O11 1.927(15) . ?
Mn2 O15 1.971(15) . ?
Mn2 N2 2.479(18) . ?
Mn3 Mn4 3.097(6) . ?
Mn3 O3 1.925(15) . ?
Mn3 O4 1.977(17) . ?
Mn3 O11 1.909(15) . ?
Mn3 O12 1.915(16) . ?
Mn3 N3 2.511(18) . ?
Mn3 N4 2.463(19) . ?
Mn4 Mn5 3.061(5) . ?
Mn4 O3 2.121(17) . ?
Mn4 O5 2.115(19) . ?
Mn4 O9 2.081(16) . ?
Mn4 O12 2.195(15) . ?
Mn5 Mn6 3.001(5) . ?
Mn5 O6 1.966(13) . ?
Mn5 O9 1.951(17) . ?
Mn5 O12 1.887(14) . ?
Mn5 O13 1.924(15) . ?
Mn5 N6 2.488(19) . ?
Mn5 N9 2.56(2) . ?
Mn6 Mn7 2.941(5) . ?
Mn6 O6 2.057(17) . ?
Mn6 O7 1.946(18) . ?
Mn6 O13 1.968(14) . ?
Mn6 O16 1.989(19) . ?
Mn6 N7 2.45(2) . ?
Mn7 O8 1.938(15) . ?
Mn7 O10 1.945(13) . ?
Mn7 O13 1.851(14) . ?
Mn7 O14 2.129(18) . ?
Mn7 O16 1.948(14) . ?
Mn7 N8 2.39(2) . ?
Mn8 O2 2.106(18) 7_556 ?
Mn8 O7 2.10(2) . ?
Mn9 O1 2.111(13) . ?
Mn9 O8 2.083(19) . ?
Mn9 O14 2.265(16) . ?
O1 C2 1.38(3) . ?
O2 C4 1.41(3) . ?
O3 C6 1.41(2) . ?
O4 C8 1.45(3) . ?
O5 H5 0.8400 . ?
O5 C10 1.47(3) . ?
O6 C12 1.41(3) . ?
O7 C14 1.36(4) . ?
O8 C16 1.44(3) . ?
O9 C18 1.49(3) . ?
O10 H10 0.84(2) . ?
O14 C28 1.45(3) . ?
O15 C29 1.44(3) . ?
O16 C30 1.40(3) . ?
N1 C1 1.54(3) . ?
N1 C19 1.48(3) . ?
N1 C21 1.41(3) . ?
N2 C3 1.48(3) . ?
N2 C19 1.51(3) . ?
N2 C20 1.41(3) . ?
N3 C5 1.51(3) . ?
N3 C20 1.43(3) . ?
N3 C21 1.54(3) . ?
N4 C7 1.53(3) . ?
N4 C22 1.44(3) . ?
N4 C24 1.46(3) . ?
N5 C9 1.35(3) . ?
N5 C22 1.52(3) . ?
N5 C23 1.45(3) . ?
N6 C11 1.51(3) . ?
N6 C23 1.50(3) . ?
N6 C24 1.46(3) . ?
N7 C13 1.51(3) . ?
N7 C25 1.52(3) . ?
N7 C27 1.56(3) . ?
N8 C15 1.59(3) . ?
N8 C25 1.36(3) . ?
N8 C26 1.46(3) . ?
N9 C17 1.51(3) . ?
N9 C26 1.45(3) . ?
N9 C27 1.45(3) . ?
C1 H1A 0.9900 . ?
C1 H1B 0.9900 . ?
C1 C2 1.48(3) . ?
C2 H2A 0.9900 . ?
C2 H2B 0.9900 . ?
C3 H3A 0.9900 . ?
C3 H3B 0.9900 . ?
C3 C4 1.53(3) . ?
C4 H4A 0.9900 . ?
C4 H4B 0.9900 . ?
C5 H5A 0.9900 . ?
C5 H5B 0.9900 . ?
C5 C6 1.452(10) . ?
C6 H6A 0.9900 . ?
C6 H6B 0.9900 . ?
C7 H7A 0.9900 . ?
C7 H7B 0.9900 . ?
C7 C8 1.53(3) . ?
C8 H8A 0.9900 . ?
C8 H8B 0.9900 . ?
C9 H9A 0.9900 . ?
C9 H9B 0.9900 . ?
C9 C10 1.451(10) . ?
C10 H10A 0.9900 . ?
C10 H10B 0.9900 . ?
C11 H11A 0.9900 . ?
C11 H11B 0.9900 . ?
C11 C12 1.50(3) . ?
C12 H12A 0.9900 . ?
C12 H12B 0.9900 . ?
C13 H13A 0.9900 . ?
C13 H13B 0.9900 . ?
C13 C14 1.42(4) . ?
C14 H14A 0.9900 . ?
C14 H14B 0.9900 . ?
C15 H15A 0.9900 . ?
C15 H15B 0.9900 . ?
C15 C16 1.449(10) . ?
C16 H16A 0.9900 . ?
C16 H16B 0.9900 . ?
C17 H17A 0.9900 . ?
C17 H17B 0.9900 . ?
C17 C18 1.446(10) . ?
C18 H18A 0.9900 . ?
C18 H18B 0.9900 . ?
C19 H19A 0.9900 . ?
C19 H19B 0.9900 . ?
C20 H20A 0.9900 . ?
C20 H20B 0.9900 . ?
C21 H21A 0.9900 . ?
C21 H21B 0.9900 . ?
C22 H22A 0.9900 . ?
C22 H22B 0.9900 . ?
C23 H23A 0.9900 . ?
C23 H23B 0.9900 . ?
C24 H24A 0.9900 . ?
C24 H24B 0.9900 . ?
C25 H25A 0.9900 . ?
C25 H25B 0.9900 . ?
C26 H26A 0.9900 . ?
C26 H26B 0.9900 . ?
C27 H27A 0.9900 . ?
C27 H27B 0.9900 . ?
C28 H28A 0.9800 . ?
C28 H28B 0.9800 . ?
C28 H28C 0.9800 . ?
C29 H29A 0.9800 . ?
C29 H29B 0.9800 . ?
C29 H29C 0.9800 . ?
C30 H30A 0.9800 . ?
C30 H30B 0.9800 . ?
C30 H30C 0.9800 . ?

loop_
_geom_hbond_atom_site_label_D
_geom_hbond_atom_site_label_H
_geom_hbond_atom_site_label_A
_geom_hbond_distance_DH
_geom_hbond_distance_HA
_geom_hbond_distance_DA
_geom_hbond_angle_DHA
_geom_hbond_site_symmetry_A
_geom_hbond_publ_flag
O10 H10 O12 0.84(2) 2.08(4) 2.88(2) 160(7) . yes

loop_
_geom_torsion_atom_site_label_1
_geom_torsion_atom_site_label_2
_geom_torsion_atom_site_label_3
_geom_torsion_atom_site_label_4
_geom_torsion
_geom_torsion_site_symmetry_1
_geom_torsion_site_symmetry_2
_geom_torsion_site_symmetry_3
_geom_torsion_site_symmetry_4
_geom_torsion_publ_flag
Mn1 Mn7 O13 Mn5 -87.3(10) . . . . ?
Mn1 Mn7 O13 Mn6 156.9(5) . . . . ?
Mn1 O1 C2 C1 23(3) . . . . ?
Mn1 N1 C1 C2 38(3) . . . . ?
Mn1 N1 C19 N2 77.4(17) . . . . ?
Mn1 N1 C21 N3 -71(2) . . . . ?
Mn2 O2 C4 C3 45(3) . . . . ?
Mn2 O4 C8 C7 72(2) . . . . ?
Mn2 N2 C3 C4 34(2) . . . . ?
Mn2 N2 C19 N1 -67(2) . . . . ?
Mn2 N2 C20 N3 66(2) . . . . ?
Mn3 O3 C6 C5 -45(3) . . . . ?
Mn3 O4 C8 C7 -51(3) . . . . ?
Mn3 N3 C5 C6 -38(2) . . . . ?
Mn3 N3 C20 N2 -73(2) . . . . ?
Mn3 N3 C21 N1 73(2) . . . . ?
Mn3 N4 C7 C8 -41.5(19) . . . . ?
Mn3 N4 C22 N5 -73(2) . . . . ?
Mn3 N4 C24 N6 75(2) . . . . ?
Mn4 Mn5 O12 Mn3 -108.3(13) . . . . ?
Mn4 O3 C6 C5 81(3) . . . . ?
Mn4 O5 C10 C9 45(3) . . . . ?
Mn4 O9 C18 C17 -74(3) . . . . ?
Mn5 O6 C12 C11 47(3) . . . . ?
Mn5 O9 C18 C17 50(2) . . . . ?
Mn5 N6 C11 C12 39(2) . . . . ?
Mn5 N6 C23 N5 75(2) . . . . ?
Mn5 N6 C24 N4 -75(2) . . . . ?
Mn5 N9 C17 C18 36(2) . . . . ?
Mn5 N9 C26 N8 -72(2) . . . . ?
Mn5 N9 C27 N7 73(2) . . . . ?
Mn6 Mn5 O12 Mn3 75.9(13) . . . . ?
Mn6 Mn5 O12 Mn4 -175.8(2) . . . . ?
Mn6 Mn7 O13 Mn5 115.7(13) . . . . ?
Mn6 O6 C12 C11 -74(2) . . . . ?
Mn6 O7 C14 C13 -44(4) . . . . ?
Mn6 N7 C13 C14 -32(4) . . . . ?
Mn6 N7 C25 N8 58(3) . . . . ?
Mn6 N7 C27 N9 -66(2) . . . . ?
Mn7 O8 C16 C15 -22(3) . . . . ?
Mn7 N8 C15 C16 -44(2) . . . . ?
Mn7 N8 C25 N7 -71(3) . . . . ?
Mn7 N8 C26 N9 71(3) . . . . ?
Mn8 O2 C4 C3 -146.0(18) 7_556 . . . ?
Mn8 O7 C14 C13 134(2) . . . . ?
Mn9 O1 C2 C1 -131(2) . . . . ?
Mn9 O8 C16 C15 136(2) . . . . ?
O9 Mn5 O12 Mn3 -116.9(12) . . . . ?
O9 Mn5 O12 Mn4 -8.6(7) . . . . ?
O10 Mn7 O13 Mn5 -46.3(12) . . . . ?
O10 Mn7 O13 Mn6 -162.0(7) . . . . ?
O13 Mn5 O12 Mn3 73.0(12) . . . . ?
O13 Mn5 O12 Mn4 -178.7(6) . . . . ?
O14 Mn7 O13 Mn5 -129.8(10) . . . . ?
O14 Mn7 O13 Mn6 114.5(6) . . . . ?
O16 Mn7 O13 Mn5 134.4(12) . . . . ?
O16 Mn7 O13 Mn6 18.6(7) . . . . ?
N1 C1 C2 O1 -44(3) . . . . ?
N2 C3 C4 O2 -57(3) . . . . ?
N3 C5 C6 O3 56(3) . . . . ?
N4 C7 C8 O4 61(3) . . . . ?
N5 C9 C10 O5 -62(4) . . . . ?
N6 Mn5 O12 Mn3 -32.1(12) . . . . ?
N6 Mn5 O12 Mn4 76.2(6) . . . . ?
N6 C11 C12 O6 -59(3) . . . . ?
N7 C13 C14 O7 53(5) . . . . ?
N8 Mn7 O13 Mn5 44.5(11) . . . . ?
N8 Mn7 O13 Mn6 -71.3(8) . . . . ?
N8 C15 C16 O8 49(3) . . . . ?
N9 Mn5 O12 Mn3 166.5(11) . . . . ?
N9 Mn5 O12 Mn4 -85.2(7) . . . . ?
N9 C17 C18 O9 -58(3) . . . . ?
C1 N1 C19 N2 -176.2(17) . . . . ?
C1 N1 C21 N3 176(2) . . . . ?
C3 N2 C19 N1 -173.1(17) . . . . ?
C3 N2 C20 N3 172.6(19) . . . . ?
C5 N3 C20 N2 176.0(18) . . . . ?
C5 N3 C21 N1 -178.3(19) . . . . ?
C7 N4 C22 N5 175.4(17) . . . . ?
C7 N4 C24 N6 -173.6(19) . . . . ?
C9 N5 C22 N4 178(2) . . . . ?
C9 N5 C23 N6 -177(2) . . . . ?
C11 N6 C23 N5 -177(2) . . . . ?
C11 N6 C24 N4 174.3(18) . . . . ?
C13 N7 C25 N8 169(3) . . . . ?
C13 N7 C27 N9 -174(2) . . . . ?
C15 N8 C25 N7 -177(2) . . . . ?
C15 N8 C26 N9 178(2) . . . . ?
C17 N9 C26 N8 178(2) . . . . ?
C17 N9 C27 N7 179.9(19) . . . . ?
C19 N1 C1 C2 -75(3) . . . . ?
C19 N1 C21 N3 58(2) . . . . ?
C19 N2 C3 C4 151(2) . . . . ?
C19 N2 C20 N3 -58(3) . . . . ?
C20 N2 C3 C4 -80(3) . . . . ?
C20 N2 C19 N1 55(2) . . . . ?
C20 N3 C5 C6 82(3) . . . . ?
C20 N3 C21 N1 -55(2) . . . . ?
C21 N1 C1 C2 163(2) . . . . ?
C21 N1 C19 N2 -57(2) . . . . ?
C21 N3 C5 C6 -157(2) . . . . ?
C21 N3 C20 N2 55(3) . . . . ?
C22 N4 C7 C8 77(2) . . . . ?
C22 N4 C24 N6 -53(3) . . . . ?
C22 N5 C9 C10 -76(4) . . . . ?
C22 N5 C23 N6 56(3) . . . . ?
C23 N5 C9 C10 162(3) . . . . ?
C23 N5 C22 N4 -58(2) . . . . ?
C23 N6 C11 C12 -75(3) . . . . ?
C23 N6 C24 N4 52(2) . . . . ?
C24 N4 C7 C8 -161.4(19) . . . . ?
C24 N4 C22 N5 57(3) . . . . ?
C24 N6 C11 C12 162(2) . . . . ?
C24 N6 C23 N5 -56(3) . . . . ?
C25 N7 C13 C14 -155(3) . . . . ?
C25 N7 C27 N9 61(3) . . . . ?
C25 N8 C15 C16 74(3) . . . . ?
C25 N8 C26 N9 -64(3) . . . . ?
C26 N8 C15 C16 -168(3) . . . . ?
C26 N8 C25 N7 67(3) . . . . ?
C26 N9 C17 C18 157(2) . . . . ?
C26 N9 C27 N7 -60(3) . . . . ?
C27 N7 C13 C14 84(4) . . . . ?
C27 N7 C25 N8 -66(3) . . . . ?
C27 N9 C17 C18 -84(3) . . . . ?
C27 N9 C26 N8 61(3) . . . . ?

loop_
_smtbx_masks_void_nr
_smtbx_masks_void_average_x
_smtbx_masks_void_average_y
_smtbx_masks_void_average_z
_smtbx_masks_void_volume
_smtbx_masks_void_count_electrons
_smtbx_masks_void_content
1 -0.466 0.000 0.000 1449.0 323.8 '20 methanol'
2 -0.741 -0.500 0.500 1449.0 323.8 '20 methanol'
